data_7714463
loop_
_publ_author_name
'Tschernuth, Florian S.'
'Kostenko, Arseni'
'Stigler, Sebastian'
'Gradenegger, Anna'
'Inoue, Shigeyoshi'

_publ_section_title
;
 A neutral germanium-centred hard and soft lewis superacid and its unique
 reactivity towards hydrosilanes.
;
_journal_issue 1
_journal_name_full 'Dalton transactions (Cambridge, England : 2003)'
_journal_page_first 74
_journal_page_last 81
_journal_paper_doi 10.1039/d3dt03626j
_journal_volume 53
_journal_year 2023
_chemical_compound_source 'see text'
_chemical_formula_moiety 'C12 F24 O4 Si'
_chemical_formula_sum 'C12 F24 O4 Si'
_chemical_formula_weight 692.21
_chemical_name_systematic 2
_chemical_properties_physical 'air-sensitive, moisture-sensitive'
_space_group_crystal_system triclinic
_space_group_IT_number 2
_space_group_name_Hall '-P 1'
_space_group_name_H-M_alt 'P -1'
_audit_creation_date 2023-07-21
_audit_creation_method
;
Olex2 1.5
(compiled 2023.03.06 svn.rbb2c1857 for OlexSys, GUI svn.r6748)
;
_audit_update_record
;
2023-08-30 deposited with the CCDC.	2023-11-15 downloaded from the CCDC.
;
_cell_angle_alpha 89.998(2)
_cell_angle_beta 90.021(2)
_cell_angle_gamma 90.062(2)
_cell_formula_units_Z 2
_cell_length_a 8.3203(6)
_cell_length_b 10.3400(7)
_cell_length_c 11.4331(8)
_cell_measurement_reflns_used 8755
_cell_measurement_temperature 100
_cell_measurement_theta_max 25.2265
_cell_measurement_theta_min 2.6559
_cell_volume 983.61(12)
_computing_cell_refinement 'SAINT (Bruker, 2017)'
_computing_data_collection 'APEX III Control Software (Bruker, 2016)'
_computing_data_reduction 'SAINT (Bruker, 2017)'
_computing_molecular_graphics 'Olex2 1.5 (Dolomanov et al., 2009)'
_computing_publication_material 'Olex2 1.5 (Dolomanov et al., 2009)'
_computing_structure_refinement 'SHELXL-201n (Sheldrick, 2014)'
_computing_structure_solution 'SHELXT (Sheldrick, 2015)'
_diffrn_ambient_temperature 100
_diffrn_detector 'CMOS plate'
_diffrn_detector_area_resol_mean 16
_diffrn_measured_fraction_theta_full 1.000
_diffrn_measured_fraction_theta_max 0.996
_diffrn_measurement_device '\k-geometry diffractometer'
_diffrn_measurement_device_type 'Bruker Photon CMOS'
_diffrn_measurement_method 'phi- and omega-rotation'
_diffrn_radiation_monochromator 'Helios optic'
_diffrn_radiation_probe x-ray
_diffrn_radiation_type MoK\a
_diffrn_radiation_wavelength 0.71073
_diffrn_reflns_av_R_equivalents 0.0393
_diffrn_reflns_av_unetI/netI 0.0259
_diffrn_reflns_limit_h_max 10
_diffrn_reflns_limit_h_min -10
_diffrn_reflns_limit_k_max 12
_diffrn_reflns_limit_k_min -12
_diffrn_reflns_limit_l_max 13
_diffrn_reflns_limit_l_min -13
_diffrn_reflns_number 20649
_diffrn_reflns_reduction_process
;
;
_diffrn_reflns_theta_full 25.24
_diffrn_reflns_theta_max 25.36
_diffrn_reflns_theta_min 1.97
_diffrn_source 'IMS microsource'
_exptl_absorpt_coefficient_mu 0.369
_exptl_absorpt_correction_T_max 0.7452
_exptl_absorpt_correction_T_min 0.6656
_exptl_absorpt_correction_type multi-scan
_exptl_absorpt_process_details 'SADABS 2016/2, Bruker, 2016'
_exptl_crystal_colour 'clear colourless'
_exptl_crystal_density_diffrn 2.337
_exptl_crystal_density_method 'Not Measured'
_exptl_crystal_description fragment
_exptl_crystal_F_000 668
_exptl_crystal_recrystallization_method 'slow sublimation'
_exptl_crystal_size_max 0.255
_exptl_crystal_size_mid 0.207
_exptl_crystal_size_min 0.16
_refine_diff_density_max 0.440
_refine_diff_density_min -0.435
_refine_diff_density_rms 0.080
_refine_ls_extinction_method none
_refine_ls_goodness_of_fit_ref 1.043
_refine_ls_hydrogen_treatment undef
_refine_ls_matrix_type full
_refine_ls_number_parameters 407
_refine_ls_number_reflns 3587
_refine_ls_number_restraints 1746
_refine_ls_restrained_S_all 0.881
_refine_ls_R_factor_all 0.0601
_refine_ls_R_factor_gt 0.0492
_refine_ls_shift/su_max 0.002
_refine_ls_shift/su_mean 0.000
_refine_ls_structure_factor_coef Fsqd
_refine_ls_weighting_details 'W=1/[\S^2^(FO^2^)+(0.0386P)^2^+2.8953P] WHERE P=(FO^2^+2FC^2^)/3'
_refine_ls_weighting_scheme calc
_refine_ls_wR_factor_gt 0.1114
_refine_ls_wR_factor_ref 0.1203
_reflns_number_gt 3069
_reflns_number_total 3587
_reflns_threshold_expression I>2\s(I)
_cod_data_source_file d3dt03626j2.cif
_cod_data_source_block TscFl23_fine
_cod_depositor_comments 'Adding full bibliography for 7714462--7714466.cif.'
_cod_database_code 7714463

loop_
_space_group_symop_id
_space_group_symop_operation_xyz
1 x,y,z
2 -x,-y,-z

loop_
_atom_site_aniso_label
_atom_site_aniso_U_11
_atom_site_aniso_U_22
_atom_site_aniso_U_33
_atom_site_aniso_U_23
_atom_site_aniso_U_13
_atom_site_aniso_U_12
Si1 0.0160(12) 0.0177(12) 0.0116(12) 0.0025(15) -0.0007(11) -0.0063(15)
Si1D 0.0163(13) 0.0179(13) 0.0116(12) 0.0024(15) -0.0007(12) -0.0063(15)
F1 0.0347(12) 0.0246(12) 0.0182(12) 0.0076(10) -0.0008(10) -0.0038(12)
F2 0.0347(12) 0.0246(12) 0.0182(12) 0.0076(10) -0.0008(10) -0.0038(12)
F3 0.0347(12) 0.0246(12) 0.0182(12) 0.0076(10) -0.0008(10) -0.0038(12)
F4 0.0328(12) 0.0259(12) 0.0173(11) 0.0035(10) -0.0013(10) -0.0042(11)
F5 0.0328(12) 0.0259(12) 0.0173(11) 0.0035(10) -0.0013(10) -0.0042(11)
F6 0.0328(12) 0.0259(12) 0.0173(11) 0.0035(10) -0.0013(10) -0.0042(11)
F7 0.0212(11) 0.0354(12) 0.0189(12) 0.0046(13) -0.0004(10) -0.0044(12)
F8 0.0212(11) 0.0354(12) 0.0189(12) 0.0046(13) -0.0004(10) -0.0044(12)
F9 0.0212(11) 0.0354(12) 0.0189(12) 0.0046(13) -0.0004(10) -0.0044(12)
F10 0.0236(12) 0.0368(12) 0.0199(12) 0.0026(13) -0.0004(10) -0.0047(13)
F11 0.0236(12) 0.0368(12) 0.0199(12) 0.0026(13) -0.0004(10) -0.0047(13)
F12 0.0236(12) 0.0368(12) 0.0199(12) 0.0026(13) -0.0004(10) -0.0047(13)
F13 0.0297(9) 0.0380(9) 0.0200(7) 0.0022(14) 0.0066(6) -0.0025(14)
F14 0.0297(9) 0.0380(9) 0.0200(7) 0.0022(14) 0.0066(6) -0.0025(14)
F15 0.0297(9) 0.0380(9) 0.0200(7) 0.0022(14) 0.0066(6) -0.0025(14)
F16 0.0279(10) 0.0340(11) 0.0185(7) 0.0054(14) -0.0068(6) -0.0035(14)
F17 0.0279(10) 0.0340(11) 0.0185(7) 0.0054(14) -0.0068(6) -0.0035(14)
F18 0.0279(10) 0.0340(11) 0.0185(7) 0.0054(14) -0.0068(6) -0.0035(14)
F19 0.0338(9) 0.0248(9) 0.0198(8) 0.0013(15) -0.0011(7) -0.0068(15)
F20 0.0338(9) 0.0248(9) 0.0198(8) 0.0013(15) -0.0011(7) -0.0068(15)
F21 0.0338(9) 0.0248(9) 0.0198(8) 0.0013(15) -0.0011(7) -0.0068(15)
F22 0.0347(9) 0.0255(9) 0.0203(8) 0.0040(15) -0.0030(7) -0.0055(15)
F23 0.0347(9) 0.0255(9) 0.0203(8) 0.0040(15) -0.0030(7) -0.0055(15)
F24 0.0347(9) 0.0255(9) 0.0203(8) 0.0040(15) -0.0030(7) -0.0055(15)
O1 0.0222(16) 0.0188(14) 0.0099(13) 0.0010(14) -0.0015(15) -0.0063(17)
O2 0.0201(16) 0.0203(13) 0.0120(13) 0.0044(14) 0.0005(15) -0.0058(17)
O3 0.0167(11) 0.0217(14) 0.0112(10) 0.0034(18) 0.0013(9) -0.0068(18)
O4 0.0167(11) 0.0222(15) 0.0110(10) 0.0038(18) -0.0027(9) -0.0059(18)
F1D 0.0347(12) 0.0246(12) 0.0182(12) 0.0076(10) -0.0008(10) -0.0038(12)
F2D 0.0347(12) 0.0246(12) 0.0182(12) 0.0076(10) -0.0008(10) -0.0038(12)
F3D 0.0347(12) 0.0246(12) 0.0182(12) 0.0076(10) -0.0008(10) -0.0038(12)
F4D 0.0328(12) 0.0259(12) 0.0173(11) 0.0035(10) -0.0013(10) -0.0042(11)
F5D 0.0328(12) 0.0259(12) 0.0173(11) 0.0035(10) -0.0013(10) -0.0042(11)
F6D 0.0328(12) 0.0259(12) 0.0173(11) 0.0035(10) -0.0013(10) -0.0042(11)
F7D 0.0212(11) 0.0354(12) 0.0189(12) 0.0046(13) -0.0004(10) -0.0044(12)
F8D 0.0212(11) 0.0354(12) 0.0189(12) 0.0046(13) -0.0004(10) -0.0044(12)
F9D 0.0212(11) 0.0354(12) 0.0189(12) 0.0046(13) -0.0004(10) -0.0044(12)
F10D 0.0236(12) 0.0368(12) 0.0199(12) 0.0026(13) -0.0004(10) -0.0047(13)
F11D 0.0236(12) 0.0368(12) 0.0199(12) 0.0026(13) -0.0004(10) -0.0047(13)
F12D 0.0236(12) 0.0368(12) 0.0199(12) 0.0026(13) -0.0004(10) -0.0047(13)
F13D 0.0297(9) 0.0380(9) 0.0200(7) 0.0022(14) 0.0066(6) -0.0025(14)
F14D 0.0297(9) 0.0380(9) 0.0200(7) 0.0022(14) 0.0066(6) -0.0025(14)
F15D 0.0297(9) 0.0380(9) 0.0200(7) 0.0022(14) 0.0066(6) -0.0025(14)
F16D 0.0279(10) 0.0340(11) 0.0185(7) 0.0054(14) -0.0068(6) -0.0035(14)
F17D 0.0279(10) 0.0340(11) 0.0185(7) 0.0054(14) -0.0068(6) -0.0035(14)
F18D 0.0279(10) 0.0340(11) 0.0185(7) 0.0054(14) -0.0068(6) -0.0035(14)
F19D 0.0338(9) 0.0248(9) 0.0198(8) 0.0013(15) -0.0011(7) -0.0068(15)
F20D 0.0338(9) 0.0248(9) 0.0198(8) 0.0013(15) -0.0011(7) -0.0068(15)
F21D 0.0338(9) 0.0248(9) 0.0198(8) 0.0013(15) -0.0011(7) -0.0068(15)
F22D 0.0347(9) 0.0255(9) 0.0203(8) 0.0040(15) -0.0030(7) -0.0055(15)
F23D 0.0347(9) 0.0255(9) 0.0203(8) 0.0040(15) -0.0030(7) -0.0055(15)
F24D 0.0347(9) 0.0255(9) 0.0203(8) 0.0040(15) -0.0030(7) -0.0055(15)
C1 0.0241(13) 0.0212(12) 0.0123(12) 0.0021(14) -0.0002(12) -0.0049(15)
O1D 0.0222(16) 0.0188(14) 0.0099(13) 0.0010(14) -0.0015(15) -0.0063(17)
C2 0.0232(13) 0.0226(12) 0.0134(12) 0.0047(14) 0.0004(13) -0.0054(15)
O2D 0.0201(16) 0.0203(13) 0.0120(13) 0.0044(14) 0.0005(15) -0.0058(17)
C3 0.0199(11) 0.0252(12) 0.0120(11) 0.0039(15) -0.0007(10) -0.0056(15)
O3D 0.0167(11) 0.0217(14) 0.0112(10) 0.0034(18) 0.0013(9) -0.0068(18)
C4 0.0200(11) 0.0252(12) 0.0120(11) 0.0036(16) -0.0012(10) -0.0052(15)
O4D 0.0167(11) 0.0222(15) 0.0110(10) 0.0038(18) -0.0027(9) -0.0059(18)
C5 0.0302(16) 0.0190(15) 0.0139(15) 0.0043(15) 0.0001(15) -0.0034(16)
C6 0.0280(15) 0.0211(15) 0.0154(15) 0.0056(15) -0.0013(15) -0.0045(16)
C7 0.0215(13) 0.0289(18) 0.0152(12) 0.0043(19) -0.0040(11) -0.0045(18)
C8 0.0212(12) 0.0307(13) 0.0150(12) 0.0038(19) 0.0017(10) -0.0021(18)
C9 0.0249(15) 0.0247(14) 0.0148(14) 0.0038(19) -0.0002(14) -0.0074(19)
C10 0.0247(15) 0.0249(14) 0.0159(14) 0.0051(19) -0.0025(14) -0.0053(19)
C11 0.0213(15) 0.0285(16) 0.0145(15) 0.0040(18) -0.0001(14) -0.0054(18)
C12 0.0232(15) 0.0297(17) 0.0149(15) 0.0044(18) 0.0003(14) -0.0046(18)
C1D 0.0241(13) 0.0212(12) 0.0123(12) 0.0021(14) -0.0002(12) -0.0049(15)
C2D 0.0232(13) 0.0226(12) 0.0134(12) 0.0047(14) 0.0004(13) -0.0054(15)
C3D 0.0199(11) 0.0252(12) 0.0120(11) 0.0039(15) -0.0007(10) -0.0056(15)
C4D 0.0200(11) 0.0252(12) 0.0120(11) 0.0036(16) -0.0012(10) -0.0052(15)
C5D 0.0302(16) 0.0190(15) 0.0139(15) 0.0043(15) 0.0001(15) -0.0034(16)
C6D 0.0280(15) 0.0211(15) 0.0154(15) 0.0056(15) -0.0013(15) -0.0045(16)
C7D 0.0215(13) 0.0289(18) 0.0152(12) 0.0043(19) -0.0040(11) -0.0045(18)
C8D 0.0212(12) 0.0307(13) 0.0150(12) 0.0038(19) 0.0017(10) -0.0021(18)
C9D 0.0249(15) 0.0247(14) 0.0148(14) 0.0038(19) -0.0002(14) -0.0074(19)
C10D 0.0247(15) 0.0249(14) 0.0159(14) 0.0051(19) -0.0025(14) -0.0053(19)
C11D 0.0213(15) 0.0285(16) 0.0145(15) 0.0040(18) -0.0001(14) -0.0054(18)
C12D 0.0232(15) 0.0297(17) 0.0149(15) 0.0044(18) 0.0003(14) -0.0046(18)

loop_
_atom_site_label
_atom_site_type_symbol
_atom_site_thermal_displace_type
_atom_site_fract_x
_atom_site_fract_y
_atom_site_fract_z
_atom_site_occupancy
_atom_site_U_iso_or_equiv
_atom_site_calc_flag
_atom_site_refinement_flags
_atom_site_disorder_assembly
_atom_site_disorder_group
Si1 Si Uani 0.7489(4) 0.7499(3) 0.3704(2) 0.519(3) 0.0151(7) d DUP A 2
Si1D Si Uani 0.7513(5) 0.7495(3) 0.3707(2) 0.481(3) 0.0153(7) d DUP A 1
F1 F Uani 0.8928(7) 0.5303(7) 0.6341(6) 0.519(3) 0.0258(7) d DUP A 2
F2 F Uani 0.6383(7) 0.4808(6) 0.6604(7) 0.519(3) 0.0258(7) d DUP A 2
F3 F Uani 0.7574(10) 0.6172(7) 0.7746(5) 0.519(3) 0.0258(7) d DUP A 2
F4 F Uani 0.7559(10) 0.8830(6) 0.7739(5) 0.519(3) 0.0253(7) d DUP A 2
F5 F Uani 0.6050(7) 0.9739(7) 0.6455(6) 0.519(3) 0.0253(7) d DUP A 2
F6 F Uani 0.8426(7) 1.0276(6) 0.6540(5) 0.519(3) 0.0253(7) d DUP A 2
F7 F Uani 1.0175(8) 0.7476(11) 0.7075(6) 0.519(3) 0.0252(7) d DUP A 2
F8 F Uani 1.0369(7) 0.6987(6) 0.5188(6) 0.519(3) 0.0252(7) d DUP A 2
F9 F Uani 1.0696(7) 0.8949(6) 0.5723(6) 0.519(3) 0.0252(7) d DUP A 2
F10 F Uani 0.4196(7) 0.6130(6) 0.5780(6) 0.519(3) 0.0268(7) d DUP A 2
F11 F Uani 0.4702(9) 0.7519(11) 0.6996(6) 0.519(3) 0.0268(7) d DUP A 2
F12 F Uani 0.4666(7) 0.8047(6) 0.5192(6) 0.519(3) 0.0268(7) d DUP A 2
F13 F Uani 1.0305(9) 0.6348(6) 0.1008(7) 0.519(3) 0.0292(5) d DUP A 2
F14 F Uani 1.0884(9) 0.8353(7) 0.0876(6) 0.519(3) 0.0292(5) d DUP A 2
F15 F Uani 0.9173(9) 0.7425(8) -0.0322(4) 0.519(3) 0.0292(5) d DUP A 2
F16 F Uani 0.5905(7) 0.7411(8) -0.0343(3) 0.519(3) 0.0268(5) d DUP A 2
F17 F Uani 0.4159(6) 0.6614(6) 0.0760(5) 0.519(3) 0.0268(5) d DUP A 2
F18 F Uani 0.4702(7) 0.8612(5) 0.1028(6) 0.519(3) 0.0268(5) d DUP A 2
F19 F Uani 0.7615(11) 0.5301(8) 0.0373(7) 0.519(3) 0.0261(5) d DUP A 2
F20 F Uani 0.8124(7) 0.5160(6) 0.2193(6) 0.519(3) 0.0261(5) d DUP A 2
F21 F Uani 0.5701(7) 0.4911(6) 0.1599(6) 0.519(3) 0.0261(5) d DUP A 2
F22 F Uani 0.7402(12) 0.9642(8) 0.0342(7) 0.519(3) 0.0268(5) d DUP A 2
F23 F Uani 0.6862(7) 0.9810(6) 0.2216(6) 0.519(3) 0.0268(5) d DUP A 2
F24 F Uani 0.9263(7) 1.0119(6) 0.1632(7) 0.519(3) 0.0268(5) d DUP A 2
O1 O Uani 0.7054(8) 0.6376(5) 0.4643(6) 0.519(3) 0.0170(8) d DUP A 2
O2 O Uani 0.7910(7) 0.8649(5) 0.4649(6) 0.519(3) 0.0175(8) d DUP A 2
O3 O Uani 0.6084(5) 0.7837(5) 0.2751(3) 0.519(3) 0.0165(7) d DUP A 2
O4 O Uani 0.8917(5) 0.7171(5) 0.2768(3) 0.519(3) 0.0166(7) d DUP A 2
F1D F Uani 0.8654(7) 0.4801(6) 0.6646(6) 0.481(3) 0.0258(7) d DUP A 1
F2D F Uani 0.6119(7) 0.5292(7) 0.6316(6) 0.481(3) 0.0258(7) d DUP A 1
F3D F Uani 0.7423(10) 0.6172(7) 0.7748(5) 0.481(3) 0.0258(7) d DUP A 1
F4D F Uani 0.7440(11) 0.8823(7) 0.7743(5) 0.481(3) 0.0253(7) d DUP A 1
F5D F Uani 0.6540(8) 1.0284(6) 0.6578(6) 0.481(3) 0.0253(7) d DUP A 1
F6D F Uani 0.8908(7) 0.9751(7) 0.6443(6) 0.481(3) 0.0253(7) d DUP A 1
F7D F Uani 0.4819(10) 0.7488(12) 0.7065(6) 0.481(3) 0.0252(7) d DUP A 1
F8D F Uani 0.4309(7) 0.8965(6) 0.5702(6) 0.481(3) 0.0252(7) d DUP A 1
F9D F Uani 0.4639(8) 0.7006(6) 0.5177(6) 0.481(3) 0.0252(7) d DUP A 1
F10D F Uani 1.0311(9) 0.7497(11) 0.6982(6) 0.481(3) 0.0268(7) d DUP A 1
F11D F Uani 1.0799(8) 0.6114(7) 0.5757(7) 0.481(3) 0.0268(7) d DUP A 1
F12D F Uani 1.0323(7) 0.8030(7) 0.5177(6) 0.481(3) 0.0268(7) d DUP A 1
F13D F Uani 1.0916(9) 0.6659(7) 0.0766(7) 0.481(3) 0.0292(5) d DUP A 1
F14D F Uani 1.0246(10) 0.8618(6) 0.1082(7) 0.481(3) 0.0292(5) d DUP A 1
F15D F Uani 0.9172(10) 0.7497(9) -0.0342(4) 0.481(3) 0.0292(5) d DUP A 1
F16D F Uani 0.5749(8) 0.7631(8) -0.0315(4) 0.481(3) 0.0268(5) d DUP A 1
F17D F Uani 0.4046(7) 0.8303(6) 0.0895(6) 0.481(3) 0.0268(5) d DUP A 1
F18D F Uani 0.4734(8) 0.6329(5) 0.1062(6) 0.481(3) 0.0268(5) d DUP A 1
F19D F Uani 0.7578(12) 0.9716(8) 0.0401(8) 0.481(3) 0.0261(5) d DUP A 1
F20D F Uani 0.5778(7) 1.0148(6) 0.1657(7) 0.481(3) 0.0261(5) d DUP A 1
F21D F Uani 0.8164(7) 0.9757(6) 0.2243(6) 0.481(3) 0.0261(5) d DUP A 1
F22D F Uani 0.7400(12) 0.5362(8) 0.0336(7) 0.481(3) 0.0268(5) d DUP A 1
F23D F Uani 0.9253(8) 0.4886(6) 0.1625(7) 0.481(3) 0.0268(5) d DUP A 1
F24D F Uani 0.6857(8) 0.5208(7) 0.2215(7) 0.481(3) 0.0268(5) d DUP A 1
C1 C Uani 0.6926(7) 0.6855(6) 0.5803(7) 0.519(3) 0.0192(7) d DUP A 2
O1D O Uani 0.7923(8) 0.6366(6) 0.4645(6) 0.481(3) 0.0170(8) d DUP A 1
C2 C Uani 0.8004(7) 0.8136(6) 0.5797(7) 0.519(3) 0.0197(7) d DUP A 2
O2D O Uani 0.7112(8) 0.8649(6) 0.4651(6) 0.481(3) 0.0175(8) d DUP A 1
C3 C Uani 0.6705(6) 0.7057(5) 0.1602(4) 0.519(3) 0.0190(7) d DUP A 2
O3D O Uani 0.6092(5) 0.7150(5) 0.2771(4) 0.481(3) 0.0165(7) d DUP A 1
C4 C Uani 0.8318(5) 0.7938(4) 0.1614(4) 0.519(3) 0.0191(7) d DUP A 2
O4D O Uani 0.8912(5) 0.7849(6) 0.2756(4) 0.481(3) 0.0166(7) d DUP A 1
C5 C Uani 0.7464(8) 0.5736(6) 0.6650(6) 0.519(3) 0.0210(9) d DUP A 2
C6 C Uani 0.7519(8) 0.9244(6) 0.6643(6) 0.519(3) 0.0215(9) d DUP A 2
C7 C Uani 0.5334(6) 0.752(3) 0.0751(4) 0.519(3) 0.0219(8) d DUP A 2
C8 C Uani 0.9703(6) 0.7524(7) 0.0776(4) 0.519(3) 0.0223(7) d DUP A 2
C9 C Uani 0.7086(8) 0.5580(5) 0.1428(5) 0.519(3) 0.0215(8) d DUP A 2
C10 C Uani 0.7959(8) 0.9419(5) 0.1448(5) 0.519(3) 0.0218(8) d DUP A 2
C11 C Uani 0.9865(11) 0.7873(6) 0.5974(6) 0.519(3) 0.0214(9) d DUP A 2
C12 C Uani 0.5088(11) 0.7140(6) 0.5954(6) 0.519(3) 0.0226(9) d DUP A 2
C1D C Uani 0.8068(7) 0.6849(7) 0.5804(7) 0.481(3) 0.0192(7) d DUP A 1
C2D C Uani 0.7003(7) 0.8136(6) 0.5798(7) 0.481(3) 0.0197(7) d DUP A 1
C3D C Uani 0.6676(6) 0.7940(5) 0.1614(4) 0.481(3) 0.0190(7) d DUP A 1
C4D C Uani 0.8298(6) 0.7074(4) 0.1607(4) 0.481(3) 0.0191(7) d DUP A 1
C5D C Uani 0.7528(7) 0.5734(6) 0.6654(6) 0.481(3) 0.0210(9) d DUP A 1
C6D C Uani 0.7493(8) 0.9239(6) 0.6648(7) 0.481(3) 0.0215(9) d DUP A 1
C7D C Uani 0.5277(6) 0.746(3) 0.0795(4) 0.481(3) 0.0219(8) d DUP A 1
C8D C Uani 0.9677(6) 0.7491(7) 0.0765(4) 0.481(3) 0.0223(7) d DUP A 1
C9D C Uani 0.7022(8) 0.9422(5) 0.1445(5) 0.481(3) 0.0215(8) d DUP A 1
C10D C Uani 0.7943(8) 0.5591(5) 0.1445(5) 0.481(3) 0.0218(8) d DUP A 1
C11D C Uani 0.5139(11) 0.7881(6) 0.5963(7) 0.481(3) 0.0214(9) d DUP A 1
C12D C Uani 0.9912(11) 0.7123(7) 0.5941(7) 0.481(3) 0.0226(9) d DUP A 1

loop_
_atom_type_symbol
_atom_type_description
_atom_type_scat_dispersion_real
_atom_type_scat_dispersion_imag
_atom_type_scat_source
C C 0.0033 0.0016 ' International Tables Vol C Tables 4.2.6.8 and 6.1.1.4'
F F 0.0171 0.0103 ' International Tables Vol C Tables 4.2.6.8 and 6.1.1.4'
O O 0.0106 0.0060 ' International Tables Vol C Tables 4.2.6.8 and 6.1.1.4'
Si Si 0.0817 0.0704 ' International Tables Vol C Tables 4.2.6.8 and 6.1.1.4'

loop_
_geom_angle_atom_site_label_1
_geom_angle_atom_site_label_2
_geom_angle_atom_site_label_3
_geom_angle
_geom_angle_site_symmetry_1
_geom_angle_site_symmetry_2
_geom_angle_site_symmetry_3
_geom_angle_publ_flag
O1 Si1 O2 97.5(3) . . . yes
O1 Si1 O3 115.8(3) . . . yes
O1 Si1 O4 116.5(3) . . . yes
O2 Si1 O3 115.8(3) . . . yes
O2 Si1 O4 115.2(3) . . . yes
O3 Si1 O4 97.4(2) . . . yes
O1D Si1D O2D 97.6(3) . . . yes
O1D Si1D O3D 115.4(4) . . . yes
O1D Si1D O4D 116.8(4) . . . yes
O2D Si1D O3D 116.2(4) . . . yes
O2D Si1D O4D 114.8(4) . . . yes
O3D Si1D O4D 97.4(3) . . . yes
Si1 O1 C1 112.7(4) . . . yes
Si1 O2 C2 110.5(4) . . . yes
Si1 O3 C3 101.8(3) . . . yes
Si1 O4 C4 102.0(3) . . . yes
O1 C1 C2 104.0(6) . . . yes
O1 C1 C5 107.3(5) . . . yes
O1 C1 C12 104.0(6) . . . yes
C2 C1 C5 116.9(5) . . . no
C2 C1 C12 113.0(5) . . . no
C5 C1 C12 110.4(5) . . . no
Si1D O1D C1D 112.4(5) . . . yes
O2 C2 C1 106.4(6) . . . yes
O2 C2 C6 106.6(5) . . . yes
O2 C2 C11 103.7(5) . . . yes
C1 C2 C6 117.5(5) . . . no
C1 C2 C11 113.9(5) . . . no
C6 C2 C11 107.6(5) . . . no
Si1D O2D C2D 110.4(5) . . . yes
O3 C3 C4 88.7(3) . . . yes
O3 C3 C7 96.8(7) . . . yes
O3 C3 C9 130.4(4) . . . yes
C4 C3 C7 115.7(9) . . . no
C4 C3 C9 112.3(4) . . . no
C7 C3 C9 111.4(11) . . . no
Si1D O3D C3D 101.9(3) . . . yes
O4 C4 C3 89.2(3) . . . yes
O4 C4 C8 98.0(3) . . . yes
O4 C4 C10 129.4(4) . . . yes
C3 C4 C8 116.9(4) . . . no
C3 C4 C10 112.9(4) . . . no
C8 C4 C10 109.6(4) . . . no
Si1D O4D C4D 101.8(3) . . . yes
F1 C5 F2 111.4(6) . . . yes
F1 C5 F3 107.3(7) . . . yes
F1 C5 C1 110.0(6) . . . yes
F2 C5 F3 109.3(7) . . . yes
F2 C5 C1 108.5(6) . . . yes
F3 C5 C1 110.4(6) . . . yes
F4 C6 F5 107.3(7) . . . yes
F4 C6 F6 109.5(6) . . . yes
F4 C6 C2 110.1(6) . . . yes
F5 C6 F6 101.5(6) . . . yes
F5 C6 C2 114.8(6) . . . yes
F6 C6 C2 113.2(6) . . . yes
F16 C7 F17 101.8(14) . . . yes
F16 C7 F18 116.6(18) . . . yes
F16 C7 C3 107.1(8) . . . yes
F17 C7 F18 108.1(6) . . . yes
F17 C7 C3 107.9(17) . . . yes
F18 C7 C3 114.3(11) . . . yes
F13 C8 F14 107.2(6) . . . yes
F13 C8 F15 103.9(6) . . . yes
F13 C8 C4 113.8(5) . . . yes
F14 C8 F15 112.3(6) . . . yes
F14 C8 C4 108.8(5) . . . yes
F15 C8 C4 110.8(5) . . . yes
F19 C9 F20 108.7(7) . . . yes
F19 C9 F21 107.7(6) . . . yes
F19 C9 C3 113.4(5) . . . yes
F20 C9 F21 107.2(5) . . . yes
F20 C9 C3 111.9(5) . . . yes
F21 C9 C3 107.7(5) . . . yes
F22 C10 F23 109.1(7) . . . yes
F22 C10 F24 109.5(6) . . . yes
F22 C10 C4 109.9(5) . . . yes
F23 C10 F24 107.0(6) . . . yes
F23 C10 C4 110.3(5) . . . yes
F24 C10 C4 111.0(5) . . . yes
F7 C11 F8 110.8(7) . . . yes
F7 C11 F9 110.7(7) . . . yes
F7 C11 C2 111.0(7) . . . yes
F8 C11 F9 105.1(7) . . . yes
F8 C11 C2 109.6(6) . . . yes
F9 C11 C2 109.5(6) . . . yes
F10 C12 F11 104.1(8) . . . yes
F10 C12 F12 108.5(7) . . . yes
F10 C12 C1 112.9(6) . . . yes
F11 C12 F12 108.9(7) . . . yes
F11 C12 C1 113.6(7) . . . yes
F12 C12 C1 108.6(6) . . . yes
O1D C1D C2D 104.0(6) . . . yes
O1D C1D C5D 107.1(6) . . . yes
O1D C1D C12D 103.8(6) . . . yes
C2D C1D C5D 117.0(5) . . . no
C2D C1D C12D 113.1(5) . . . no
C5D C1D C12D 110.5(6) . . . no
O2D C2D C1D 106.3(6) . . . yes
O2D C2D C6D 106.7(5) . . . yes
O2D C2D C11D 103.6(6) . . . yes
C1D C2D C6D 117.6(5) . . . no
C1D C2D C11D 113.8(5) . . . no
C6D C2D C11D 107.7(5) . . . no
O3D C3D C4D 88.6(3) . . . yes
O3D C3D C7D 96.0(7) . . . yes
O3D C3D C9D 130.1(4) . . . yes
C4D C3D C7D 116.0(9) . . . no
C4D C3D C9D 112.7(4) . . . no
C7D C3D C9D 111.7(11) . . . no
O4D C4D C3D 89.1(3) . . . yes
O4D C4D C8D 97.6(4) . . . yes
O4D C4D C10D 129.5(4) . . . yes
C3D C4D C8D 117.6(4) . . . no
C3D C4D C10D 112.6(4) . . . no
C8D C4D C10D 109.5(4) . . . no
F1D C5D F2D 111.7(6) . . . yes
F1D C5D F3D 107.2(6) . . . yes
F1D C5D C1D 108.8(5) . . . yes
F2D C5D F3D 109.6(6) . . . yes
F2D C5D C1D 109.1(6) . . . yes
F3D C5D C1D 110.5(6) . . . yes
F4D C6D F5D 107.3(7) . . . yes
F4D C6D F6D 109.3(7) . . . yes
F4D C6D C2D 110.2(6) . . . yes
F5D C6D F6D 101.3(6) . . . yes
F5D C6D C2D 113.5(6) . . . yes
F6D C6D C2D 114.8(6) . . . yes
F16D C7D F17D 102.6(14) . . . yes
F16D C7D F18D 116.5(18) . . . yes
F16D C7D C3D 107.8(9) . . . yes
F17D C7D F18D 107.5(7) . . . yes
F17D C7D C3D 107.9(16) . . . yes
F18D C7D C3D 113.8(11) . . . yes
F13D C8D F14D 107.0(6) . . . yes
F13D C8D F15D 104.2(6) . . . yes
F13D C8D C4D 112.8(6) . . . yes
F14D C8D F15D 111.9(7) . . . yes
F14D C8D C4D 109.9(5) . . . yes
F15D C8D C4D 110.9(5) . . . yes
F19D C9D F20D 108.4(7) . . . yes
F19D C9D F21D 107.7(7) . . . yes
F19D C9D C3D 113.6(5) . . . yes
F20D C9D F21D 106.5(6) . . . yes
F20D C9D C3D 113.2(5) . . . yes
F21D C9D C3D 107.0(5) . . . yes
F22D C10D F23D 108.7(6) . . . yes
F22D C10D F24D 109.9(7) . . . yes
F22D C10D C4D 109.9(5) . . . yes
F23D C10D F24D 107.1(6) . . . yes
F23D C10D C4D 111.3(5) . . . yes
F24D C10D C4D 110.0(5) . . . yes
F7D C11D F8D 110.8(8) . . . yes
F7D C11D F9D 111.2(7) . . . yes
F7D C11D C2D 110.7(7) . . . yes
F8D C11D F9D 104.7(7) . . . yes
F8D C11D C2D 109.7(6) . . . yes
F9D C11D C2D 109.6(7) . . . yes
F10D C12D F11D 104.1(8) . . . yes
F10D C12D F12D 109.2(8) . . . yes
F10D C12D C1D 113.3(7) . . . yes
F11D C12D F12D 108.4(8) . . . yes
F11D C12D C1D 113.4(7) . . . yes
F12D C12D C1D 108.3(7) . . . yes

loop_
_geom_bond_atom_site_label_1
_geom_bond_atom_site_label_2
_geom_bond_distance
_geom_bond_site_symmetry_1
_geom_bond_site_symmetry_2
_geom_bond_publ_flag
Si1 O1 1.622(7) . . yes
Si1 O2 1.644(7) . . yes
Si1 O3 1.636(5) . . yes
Si1 O4 1.635(5) . . yes
Si1D O1D 1.622(7) . . yes
Si1D O2D 1.644(7) . . yes
Si1D O3D 1.634(6) . . yes
Si1D O4D 1.634(6) . . yes
F1 C5 1.346(9) . . yes
F2 C5 1.316(9) . . yes
F3 C5 1.335(9) . . yes
F4 C6 1.325(9) . . yes
F5 C6 1.343(9) . . yes
F6 C6 1.312(9) . . yes
F7 C11 1.349(10) . . yes
F8 C11 1.351(9) . . yes
F9 C11 1.340(9) . . yes
F10 C12 1.296(10) . . yes
F11 C12 1.295(10) . . yes
F12 C12 1.328(9) . . yes
F13 C8 1.342(9) . . yes
F14 C8 1.308(10) . . yes
F15 C8 1.334(7) . . yes
F16 C7 1.343(7) . . yes
F17 C7 1.35(2) . . yes
F18 C7 1.29(3) . . yes
F19 C9 1.316(10) . . yes
F20 C9 1.304(9) . . yes
F21 C9 1.358(9) . . yes
F22 C10 1.366(10) . . yes
F23 C10 1.330(9) . . yes
F24 C10 1.320(9) . . yes
O1 C1 1.420(10) . . yes
O2 C2 1.418(10) . . yes
O3 C3 1.626(6) . . yes
O4 C4 1.618(6) . . yes
F1D C5D 1.346(9) . . yes
F2D C5D 1.316(9) . . yes
F3D C5D 1.333(9) . . yes
F4D C6D 1.325(10) . . yes
F5D C6D 1.343(9) . . yes
F6D C6D 1.312(9) . . yes
F7D C11D 1.350(11) . . yes
F8D C11D 1.351(9) . . yes
F9D C11D 1.341(10) . . yes
F10D C12D 1.295(11) . . yes
F11D C12D 1.296(11) . . yes
F12D C12D 1.326(10) . . yes
F13D C8D 1.343(10) . . yes
F14D C8D 1.309(10) . . yes
F15D C8D 1.333(7) . . yes
F16D C7D 1.340(8) . . yes
F17D C7D 1.35(2) . . yes
F18D C7D 1.29(3) . . yes
F19D C9D 1.316(11) . . yes
F20D C9D 1.302(9) . . yes
F21D C9D 1.362(9) . . yes
F22D C10D 1.367(10) . . yes
F23D C10D 1.328(9) . . yes
F24D C10D 1.322(10) . . yes
C1 C2 1.599(9) . . no
C1 C5 1.574(9) . . no
C1 C12 1.567(11) . . no
O1D C1D 1.421(10) . . yes
C2 C6 1.553(9) . . no
C2 C11 1.585(11) . . no
O2D C2D 1.418(10) . . yes
C3 C4 1.621(7) . . no
C3 C7 1.574(12) . . no
C3 C9 1.573(7) . . no
O3D C3D 1.629(7) . . yes
C4 C8 1.559(7) . . no
C4 C10 1.572(7) . . no
O4D C4D 1.621(7) . . yes
C1D C2D 1.600(9) . . no
C1D C5D 1.573(10) . . no
C1D C12D 1.568(11) . . no
C2D C6D 1.553(10) . . no
C2D C11D 1.584(11) . . no
C3D C4D 1.620(7) . . no
C3D C7D 1.574(12) . . no
C3D C9D 1.571(7) . . no
C4D C8D 1.559(7) . . no
C4D C10D 1.572(7) . . no

loop_
_geom_torsion_atom_site_label_1
_geom_torsion_atom_site_label_2
_geom_torsion_atom_site_label_3
_geom_torsion_atom_site_label_4
_geom_torsion
_geom_torsion_site_symmetry_1
_geom_torsion_site_symmetry_2
_geom_torsion_site_symmetry_3
_geom_torsion_site_symmetry_4
_geom_torsion_publ_flag
Si1 O1 C1 C2 -24.6(6) . . . . no
Si1 O1 C1 C5 -149.0(5) . . . . no
Si1 O1 C1 C12 94.0(6) . . . . no
Si1 O2 C2 C1 -25.1(6) . . . . no
Si1 O2 C2 C6 -151.3(4) . . . . no
Si1 O2 C2 C11 95.3(5) . . . . no
Si1 O3 C3 C4 -61.2(3) . . . . no
Si1 O3 C3 C7 -176.9(9) . . . . no
Si1 O3 C3 C9 57.5(6) . . . . no
Si1 O4 C4 C3 -60.8(3) . . . . no
Si1 O4 C4 C8 -177.9(4) . . . . no
Si1 O4 C4 C10 58.6(6) . . . . no
O1 Si1 O2 C2 10.4(5) . . . . no
O1 Si1 O3 C3 -100.6(4) . . . . no
O1 Si1 O4 C4 146.4(4) . . . . no
O1 C1 C2 O2 30.9(6) . . . . no
O1 C1 C2 C6 150.2(6) . . . . no
O1 C1 C2 C11 -82.7(7) . . . . no
O1 C1 C5 F1 53.7(7) . . . . no
O1 C1 C5 F2 -68.4(7) . . . . no
O1 C1 C5 F3 171.9(6) . . . . no
O1 C1 C12 F10 57.8(7) . . . . no
O1 C1 C12 F11 176.1(7) . . . . no
O1 C1 C12 F12 -62.6(7) . . . . no
O2 Si1 O1 C1 10.3(6) . . . . no
O2 Si1 O3 C3 146.3(4) . . . . no
O2 Si1 O4 C4 -100.3(4) . . . . no
O2 C2 C6 F4 179.2(6) . . . . no
O2 C2 C6 F5 58.0(7) . . . . no
O2 C2 C6 F6 -57.9(7) . . . . no
O2 C2 C11 F7 174.9(7) . . . . no
O2 C2 C11 F8 -62.4(7) . . . . no
O2 C2 C11 F9 52.4(7) . . . . no
O3 Si1 O1 C1 -113.1(5) . . . . no
O3 Si1 O2 C2 133.8(4) . . . . no
O3 Si1 O4 C4 22.8(4) . . . . no
O3 C3 C4 O4 71.5(3) . . . . no
O3 C3 C4 C8 170.0(4) . . . . no
O3 C3 C4 C10 -61.6(4) . . . . no
O3 C3 C7 F16 156.8(16) . . . . no
O3 C3 C7 F17 -94.3(10) . . . . no
O3 C3 C7 F18 26.0(12) . . . . no
O3 C3 C9 F19 -178.1(6) . . . . no
O3 C3 C9 F20 -54.8(8) . . . . no
O3 C3 C9 F21 62.8(7) . . . . no
O4 Si1 O1 C1 133.3(5) . . . . no
O4 Si1 O2 C2 -113.6(5) . . . . no
O4 Si1 O3 C3 23.6(4) . . . . no
O4 C4 C8 F13 31.0(6) . . . . no
O4 C4 C8 F14 -88.4(5) . . . . no
O4 C4 C8 F15 147.6(6) . . . . no
O4 C4 C10 F22 -177.0(6) . . . . no
O4 C4 C10 F23 -56.7(7) . . . . no
O4 C4 C10 F24 61.8(7) . . . . no
C1 C2 C6 F4 60.0(8) . . . . no
C1 C2 C6 F5 -61.3(8) . . . . no
C1 C2 C6 F6 -177.1(6) . . . . no
C1 C2 C11 F7 -69.9(9) . . . . no
C1 C2 C11 F8 52.8(8) . . . . no
C1 C2 C11 F9 167.6(6) . . . . no
C2 C1 C5 F1 -62.5(8) . . . . no
C2 C1 C5 F2 175.4(6) . . . . no
C2 C1 C5 F3 55.7(8) . . . . no
C2 C1 C12 F10 170.0(6) . . . . no
C2 C1 C12 F11 -71.7(9) . . . . no
C2 C1 C12 F12 49.7(8) . . . . no
C3 C4 C8 F13 -62.2(6) . . . . no
C3 C4 C8 F14 178.4(5) . . . . no
C3 C4 C8 F15 54.5(7) . . . . no
C3 C4 C10 F22 -67.9(7) . . . . no
C3 C4 C10 F23 52.4(6) . . . . no
C3 C4 C10 F24 170.9(5) . . . . no
C4 C3 C7 F16 65(2) . . . . no
C4 C3 C7 F17 173.8(6) . . . . no
C4 C3 C7 F18 -65.9(9) . . . . no
C4 C3 C9 F19 -69.6(7) . . . . no
C4 C3 C9 F20 53.7(6) . . . . no
C4 C3 C9 F21 171.3(5) . . . . no
C5 C1 C2 O2 148.9(6) . . . . no
C5 C1 C2 C6 -91.8(7) . . . . no
C5 C1 C2 C11 35.3(9) . . . . no
C5 C1 C12 F10 -57.0(8) . . . . no
C5 C1 C12 F11 61.3(9) . . . . no
C5 C1 C12 F12 -177.3(6) . . . . no
C6 C2 C11 F7 62.2(8) . . . . no
C6 C2 C11 F8 -175.1(6) . . . . no
C6 C2 C11 F9 -60.3(7) . . . . no
C7 C3 C4 O4 168.4(8) . . . . no
C7 C3 C4 C8 -93.1(8) . . . . no
C7 C3 C4 C10 35.3(9) . . . . no
C7 C3 C9 F19 62.0(8) . . . . no
C7 C3 C9 F20 -174.7(6) . . . . no
C7 C3 C9 F21 -57.1(7) . . . . no
C8 C4 C10 F22 64.2(7) . . . . no
C8 C4 C10 F23 -175.5(5) . . . . no
C8 C4 C10 F24 -57.1(6) . . . . no
C9 C3 C4 O4 -62.3(4) . . . . no
C9 C3 C4 C8 36.2(6) . . . . no
C9 C3 C4 C10 164.6(4) . . . . no
C9 C3 C7 F16 -64.9(18) . . . . no
C9 C3 C7 F17 44.0(9) . . . . no
C9 C3 C7 F18 164.3(10) . . . . no
C10 C4 C8 F13 167.9(5) . . . . no
C10 C4 C8 F14 48.5(6) . . . . no
C10 C4 C8 F15 -75.5(7) . . . . no
C11 C2 C6 F4 -70.1(7) . . . . no
C11 C2 C6 F5 168.7(6) . . . . no
C11 C2 C6 F6 52.8(8) . . . . no
C12 C1 C2 O2 -81.3(7) . . . . no
C12 C1 C2 C6 38.0(9) . . . . no
C12 C1 C2 C11 165.1(6) . . . . no
C12 C1 C5 F1 166.5(6) . . . . no
C12 C1 C5 F2 44.4(8) . . . . no
C12 C1 C5 F3 -75.4(7) . . . . no

loop_
_twin_individual_id
_twin_individual_mass_fraction_refined
1 0.5586
2 0.4414
